data_7105024
loop_
_publ_author_name
'Yen, Swee Kuan'
'Young, David J'
'Huynh, Han Vinh'
'Koh, Lip Lin'
'Hor, T S Andy'

_publ_section_title
;
 Unexpected coordination difference in geometric-isomerism between N,S-
 and N,N-heterocyclic carbenes in cyclometallated platinum(ii).
;
_journal_issue 44
_journal_name_full 'Chemical communications (Cambridge, England)'
_journal_page_first 6831
_journal_page_last 6833
_journal_paper_doi 10.1039/b914036k
_journal_year 2009
_chemical_formula_sum 'C32 H26 Br N3 Pt'
_chemical_formula_weight 727.56
_chemical_name_systematic
;
?
;
_space_group_IT_number 14
_symmetry_cell_setting monoclinic
_symmetry_space_group_name_Hall '-P 2ybc'
_symmetry_space_group_name_H-M 'P 1 21/c 1'
_atom_sites_solution_hydrogens geom
_atom_sites_solution_primary direct
_atom_sites_solution_secondary difmap
_audit_creation_method SHELXL-97
_cell_angle_alpha 90.00
_cell_angle_beta 100.230(2)
_cell_angle_gamma 90.00
_cell_formula_units_Z 8
_cell_length_a 12.4351(9)
_cell_length_b 33.749(3)
_cell_length_c 13.2500(10)
_cell_measurement_reflns_used 4128
_cell_measurement_temperature 295(2)
_cell_measurement_theta_max 20.58
_cell_measurement_theta_min 2.40
_cell_volume 5472.2(7)
_computing_cell_refinement 'Bruker SMART'
_computing_data_collection 'Bruker SMART'
_computing_data_reduction 'Bruker SAINT'
_computing_molecular_graphics 'Bruker SHELXTL'
_computing_publication_material 'Bruker SHELXTL'
_computing_structure_refinement 'SHELXL-97 (Sheldrick, 1997)'
_computing_structure_solution 'SHELXS-97 (Sheldrick, 1990)'
_diffrn_ambient_temperature 295(2)
_diffrn_measured_fraction_theta_full 0.999
_diffrn_measured_fraction_theta_max 0.999
_diffrn_measurement_device_type 'CCD area detector'
_diffrn_measurement_method 'phi and omega scans'
_diffrn_radiation_monochromator graphite
_diffrn_radiation_source 'fine-focus sealed tube'
_diffrn_radiation_type MoK\a
_diffrn_radiation_wavelength 0.71073
_diffrn_reflns_av_R_equivalents 0.0751
_diffrn_reflns_av_sigmaI/netI 0.0955
_diffrn_reflns_limit_h_max 10
_diffrn_reflns_limit_h_min -16
_diffrn_reflns_limit_k_max 43
_diffrn_reflns_limit_k_min -43
_diffrn_reflns_limit_l_max 16
_diffrn_reflns_limit_l_min -17
_diffrn_reflns_number 38238
_diffrn_reflns_theta_full 27.50
_diffrn_reflns_theta_max 27.50
_diffrn_reflns_theta_min 1.66
_exptl_absorpt_coefficient_mu 6.614
_exptl_absorpt_correction_T_max 0.7778
_exptl_absorpt_correction_T_min 0.1878
_exptl_absorpt_correction_type multi-scan
_exptl_absorpt_process_details 'Sadabs, (Sheldrick 2001)'
_exptl_crystal_colour YELLOW
_exptl_crystal_density_diffrn 1.766
_exptl_crystal_density_meas ?
_exptl_crystal_density_method .
_exptl_crystal_description BLOCK
_exptl_crystal_F_000 2816
_exptl_crystal_size_max 0.38
_exptl_crystal_size_mid 0.08
_exptl_crystal_size_min 0.04
_refine_diff_density_max 1.444
_refine_diff_density_min -0.821
_refine_diff_density_rms 0.132
_refine_ls_extinction_method none
_refine_ls_goodness_of_fit_ref 0.937
_refine_ls_hydrogen_treatment constr
_refine_ls_matrix_type full
_refine_ls_number_parameters 667
_refine_ls_number_reflns 12572
_refine_ls_number_restraints 0
_refine_ls_restrained_S_all 0.937
_refine_ls_R_factor_all 0.1010
_refine_ls_R_factor_gt 0.0493
_refine_ls_shift/su_max 0.002
_refine_ls_shift/su_mean 0.000
_refine_ls_structure_factor_coef Fsqd
_refine_ls_weighting_details 'calc w=1/[\s^2^(Fo^2^)+(0.0384P)^2^+0.0000P] where P=(Fo^2^+2Fc^2^)/3'
_refine_ls_weighting_scheme calc
_refine_ls_wR_factor_gt 0.0953
_refine_ls_wR_factor_ref 0.1097
_reflns_number_gt 7482
_reflns_number_total 12572
_reflns_threshold_expression >2sigma(I)
_cod_data_source_file b914036k.txt
_cod_data_source_block 9048
_cod_depositor_comments
;
The following automatic conversions were performed:
'_symmetry_cell_setting' value 'Monoclinic' changed to 'monoclinic'
according to '/home/saulius/struct/CIF-dictionaries/cif_core.dic'
dictionary named 'cif_core.dic' version 2.4.1 from
2010-06-29.

'_exptl_absorpt_correction_type' value 'Multi-scan' changed
to 'multi-scan' according to
'/home/saulius/struct/CIF-dictionaries/cif_core.dic' dictionary named
'cif_core.dic' version 2.4.1 from 2010-06-29.

Automatic conversion script
Id: cif_fix_enum 1527 2010-12-29 10:47:43Z saulius 
;
_cod_original_sg_symbol_H-M P2(1)/c
_cod_database_code 7105024

loop_
_symmetry_equiv_pos_as_xyz
'x, y, z'
'-x, y+1/2, -z+1/2'
'-x, -y, -z'
'x, -y-1/2, z-1/2'

loop_
_atom_site_label
_atom_site_type_symbol
_atom_site_fract_x
_atom_site_fract_y
_atom_site_fract_z
_atom_site_U_iso_or_equiv
_atom_site_adp_type
_atom_site_occupancy
_atom_site_symmetry_multiplicity
_atom_site_calc_flag
_atom_site_refinement_flags
_atom_site_disorder_assembly
_atom_site_disorder_group
Pt1 Pt 0.46129(2) 0.629964(9) 0.00630(2) 0.04551(9) Uani 1 1 d . . .
Pt2 Pt 0.03127(2) 0.651182(9) 0.39399(2) 0.04995(10) Uani 1 1 d . . .
Br1 Br 0.39939(6) 0.57362(2) -0.10468(6) 0.0643(2) Uani 1 1 d . . .
Br4 Br -0.12758(7) 0.64939(3) 0.25674(7) 0.0820(3) Uani 1 1 d . . .
N1 N 0.7038(4) 0.61685(18) -0.0008(5) 0.0510(15) Uani 1 1 d . . .
N2 N 0.6387(4) 0.56828(18) 0.0794(4) 0.0509(15) Uani 1 1 d . . .
N3 N 0.5019(4) 0.68042(17) 0.0864(4) 0.0459(14) Uani 1 1 d . . .
N4 N 0.1634(5) 0.6086(2) 0.2522(4) 0.0541(16) Uani 1 1 d . . .
N5 N 0.0832(4) 0.5672(2) 0.3359(5) 0.0570(16) Uani 1 1 d . . .
N6 N 0.1555(5) 0.65479(19) 0.5151(5) 0.0549(16) Uani 1 1 d . . .
C1 C 0.6121(5) 0.6033(2) 0.0335(5) 0.0468(17) Uani 1 1 d . . .
C2 C 0.7878(5) 0.5893(3) 0.0207(6) 0.055(2) Uani 1 1 d . . .
C3 C 0.8946(7) 0.5889(3) 0.0042(6) 0.079(3) Uani 1 1 d . . .
H3 H 0.9234 0.6098 -0.0284 0.095 Uiso 1 1 calc R . .
C4 C 0.9571(7) 0.5557(4) 0.0390(8) 0.090(3) Uani 1 1 d . . .
H4 H 1.0287 0.5539 0.0279 0.107 Uiso 1 1 calc R . .
C5 C 0.9144(8) 0.5254(4) 0.0896(7) 0.090(3) Uani 1 1 d . . .
H5 H 0.9590 0.5039 0.1121 0.108 Uiso 1 1 calc R . .
C6 C 0.8099(7) 0.5254(3) 0.1085(6) 0.074(3) Uani 1 1 d . . .
H6 H 0.7817 0.5047 0.1421 0.089 Uiso 1 1 calc R . .
C7 C 0.7481(6) 0.5593(3) 0.0730(6) 0.057(2) Uani 1 1 d . . .
C8 C 0.7122(6) 0.6530(2) -0.0572(6) 0.061(2) Uani 1 1 d . . .
H8A H 0.7774 0.6670 -0.0250 0.073 Uiso 1 1 calc R . .
H8B H 0.6499 0.6696 -0.0516 0.073 Uiso 1 1 calc R . .
C9 C 0.7169(6) 0.6475(2) -0.1685(6) 0.057(2) Uani 1 1 d . . .
C10 C 0.6455(7) 0.6230(3) -0.2307(8) 0.082(3) Uani 1 1 d . . .
H10 H 0.5937 0.6088 -0.2027 0.099 Uiso 1 1 calc R . .
C11 C 0.6491(8) 0.6190(4) -0.3336(9) 0.104(4) Uani 1 1 d . . .
H11 H 0.6020 0.6015 -0.3740 0.124 Uiso 1 1 calc R . .
C12 C 0.7217(9) 0.6406(4) -0.3758(8) 0.098(4) Uani 1 1 d . . .
H12 H 0.7220 0.6388 -0.4458 0.118 Uiso 1 1 calc R . .
C13 C 0.7932(9) 0.6646(3) -0.3175(9) 0.095(3) Uani 1 1 d . . .
H13 H 0.8443 0.6786 -0.3468 0.114 Uiso 1 1 calc R . .
C14 C 0.7910(7) 0.6687(3) -0.2129(8) 0.078(3) Uani 1 1 d . . .
H14 H 0.8399 0.6857 -0.1732 0.094 Uiso 1 1 calc R . .
C15 C 0.5667(6) 0.5438(2) 0.1262(6) 0.065(2) Uani 1 1 d . . .
H15A H 0.5653 0.5175 0.0964 0.078 Uiso 1 1 calc R . .
H15B H 0.4934 0.5545 0.1095 0.078 Uiso 1 1 calc R . .
C16 C 0.5970(6) 0.5401(2) 0.2408(6) 0.058(2) Uani 1 1 d . . .
C17 C 0.5527(7) 0.5088(3) 0.2892(7) 0.077(3) Uani 1 1 d . . .
H17 H 0.5081 0.4904 0.2496 0.092 Uiso 1 1 calc R . .
C18 C 0.5735(9) 0.5047(4) 0.3939(9) 0.110(4) Uani 1 1 d . . .
H18 H 0.5439 0.4836 0.4248 0.132 Uiso 1 1 calc R . .
C19 C 0.6388(11) 0.5322(5) 0.4530(9) 0.130(5) Uani 1 1 d . . .
H19 H 0.6526 0.5301 0.5241 0.156 Uiso 1 1 calc R . .
C20 C 0.6826(8) 0.5622(4) 0.4058(9) 0.113(4) Uani 1 1 d . . .
H20 H 0.7280 0.5803 0.4455 0.135 Uiso 1 1 calc R . .
C21 C 0.6619(7) 0.5668(3) 0.2998(7) 0.078(3) Uani 1 1 d . . .
H21 H 0.6921 0.5879 0.2696 0.094 Uiso 1 1 calc R . .
C22 C 0.5999(6) 0.6884(2) 0.1417(6) 0.060(2) Uani 1 1 d . . .
H22 H 0.6526 0.6685 0.1508 0.072 Uiso 1 1 calc R . .
C23 C 0.6270(7) 0.7254(3) 0.1866(6) 0.071(2) Uani 1 1 d . . .
H23 H 0.6962 0.7300 0.2247 0.085 Uiso 1 1 calc R . .
C24 C 0.5489(7) 0.7546(3) 0.1731(7) 0.080(3) Uani 1 1 d . . .
H24 H 0.5660 0.7799 0.1993 0.096 Uiso 1 1 calc R . .
C25 C 0.4449(6) 0.7465(3) 0.1206(6) 0.067(2) Uani 1 1 d . . .
H25 H 0.3909 0.7658 0.1140 0.081 Uiso 1 1 calc R . .
C26 C 0.4211(5) 0.7088(2) 0.0772(5) 0.0487(18) Uani 1 1 d . . .
C27 C 0.3165(5) 0.6961(2) 0.0190(5) 0.0490(18) Uani 1 1 d . . .
C28 C 0.2229(6) 0.7204(3) 0.0052(7) 0.069(2) Uani 1 1 d . . .
H28 H 0.2262 0.7459 0.0319 0.083 Uiso 1 1 calc R . .
C29 C 0.1269(6) 0.7057(3) -0.0481(7) 0.073(3) Uani 1 1 d . . .
H29 H 0.0643 0.7213 -0.0571 0.088 Uiso 1 1 calc R . .
C30 C 0.1218(6) 0.6688(3) -0.0880(6) 0.068(2) Uani 1 1 d . . .
H30 H 0.0560 0.6596 -0.1252 0.082 Uiso 1 1 calc R . .
C31 C 0.2133(6) 0.6441(2) -0.0744(6) 0.058(2) Uani 1 1 d . . .
H31 H 0.2075 0.6184 -0.1002 0.069 Uiso 1 1 calc R . .
C32 C 0.3139(5) 0.6580(2) -0.0220(5) 0.0447(17) Uani 1 1 d . . .
C33 C 0.0962(5) 0.6064(3) 0.3213(5) 0.0529(19) Uani 1 1 d . . .
C34 C 0.1941(6) 0.5710(3) 0.2221(6) 0.056(2) Uani 1 1 d . . .
C35 C 0.2583(6) 0.5588(3) 0.1519(6) 0.073(3) Uani 1 1 d . . .
H35 H 0.2923 0.5765 0.1140 0.088 Uiso 1 1 calc R . .
C36 C 0.2677(8) 0.5183(4) 0.1427(9) 0.099(4) Uani 1 1 d . . .
H36 H 0.3097 0.5086 0.0967 0.119 Uiso 1 1 calc R . .
C37 C 0.2188(8) 0.4916(3) 0.1976(9) 0.097(4) Uani 1 1 d . . .
H37 H 0.2281 0.4646 0.1877 0.117 Uiso 1 1 calc R . .
C38 C 0.1548(7) 0.5041(3) 0.2685(8) 0.083(3) Uani 1 1 d . . .
H38 H 0.1219 0.4862 0.3070 0.099 Uiso 1 1 calc R . .
C39 C 0.1433(6) 0.5443(3) 0.2780(6) 0.059(2) Uani 1 1 d . . .
C40 C 0.2000(6) 0.6462(2) 0.2138(6) 0.063(2) Uani 1 1 d . . .
H40A H 0.1415 0.6655 0.2099 0.076 Uiso 1 1 calc R . .
H40B H 0.2140 0.6421 0.1448 0.076 Uiso 1 1 calc R . .
C41 C 0.3016(7) 0.6629(3) 0.2793(6) 0.062(2) Uani 1 1 d . . .
C42 C 0.3012(9) 0.7002(3) 0.3138(7) 0.089(3) Uani 1 1 d . . .
H42 H 0.2372 0.7151 0.2994 0.107 Uiso 1 1 calc R . .
C43 C 0.3947(13) 0.7173(4) 0.3709(9) 0.118(4) Uani 1 1 d . . .
H43 H 0.3952 0.7437 0.3907 0.142 Uiso 1 1 calc R . .
C44 C 0.4859(10) 0.6941(5) 0.3970(9) 0.113(4) Uani 1 1 d . . .
H44 H 0.5482 0.7046 0.4374 0.136 Uiso 1 1 calc R . .
C45 C 0.4860(8) 0.6564(4) 0.3647(8) 0.107(4) Uani 1 1 d . . .
H45 H 0.5485 0.6409 0.3820 0.129 Uiso 1 1 calc R . .
C46 C 0.3935(8) 0.6406(3) 0.3060(7) 0.087(3) Uani 1 1 d . . .
H46 H 0.3938 0.6144 0.2843 0.105 Uiso 1 1 calc R . .
C47 C 0.0020(6) 0.5514(3) 0.3955(6) 0.067(2) Uani 1 1 d . . .
H47A H -0.0100 0.5235 0.3798 0.081 Uiso 1 1 calc R . .
H47B H -0.0670 0.5650 0.3747 0.081 Uiso 1 1 calc R . .
C48 C 0.0383(6) 0.5562(3) 0.5095(6) 0.059(2) Uani 1 1 d . . .
C49 C -0.0218(7) 0.5786(3) 0.5668(7) 0.074(3) Uani 1 1 d . . .
H49 H -0.0859 0.5910 0.5353 0.088 Uiso 1 1 calc R . .
C50 C 0.0143(9) 0.5826(3) 0.6728(8) 0.095(3) Uani 1 1 d . . .
H50 H -0.0265 0.5972 0.7120 0.114 Uiso 1 1 calc R . .
C51 C 0.1089(10) 0.5650(4) 0.7182(8) 0.097(3) Uani 1 1 d . . .
H51 H 0.1332 0.5677 0.7884 0.116 Uiso 1 1 calc R . .
C52 C 0.1684(8) 0.5433(3) 0.6598(8) 0.088(3) Uani 1 1 d . . .
H52 H 0.2331 0.5314 0.6914 0.105 Uiso 1 1 calc R . .
C53 C 0.1354(7) 0.5388(3) 0.5583(7) 0.071(2) Uani 1 1 d . . .
H53 H 0.1775 0.5241 0.5205 0.085 Uiso 1 1 calc R . .
C54 C 0.2474(7) 0.6318(3) 0.5266(7) 0.068(2) Uani 1 1 d . . .
H54 H 0.2567 0.6146 0.4740 0.082 Uiso 1 1 calc R . .
C55 C 0.3257(7) 0.6332(3) 0.6127(8) 0.080(3) Uani 1 1 d . . .
H55 H 0.3871 0.6170 0.6189 0.096 Uiso 1 1 calc R . .
C56 C 0.3129(8) 0.6584(3) 0.6891(8) 0.088(3) Uani 1 1 d . . .
H56 H 0.3659 0.6597 0.7482 0.106 Uiso 1 1 calc R . .
C57 C 0.2203(8) 0.6824(3) 0.6793(6) 0.077(3) Uani 1 1 d . . .
H57 H 0.2108 0.6999 0.7313 0.092 Uiso 1 1 calc R . .
C58 C 0.1433(6) 0.6798(3) 0.5908(6) 0.059(2) Uani 1 1 d . . .
C59 C 0.0408(7) 0.7033(2) 0.5688(7) 0.065(2) Uani 1 1 d . . .
C60 C 0.0140(8) 0.7336(3) 0.6334(7) 0.083(3) Uani 1 1 d . . .
H60 H 0.0614 0.7399 0.6938 0.099 Uiso 1 1 calc R . .
C61 C -0.0813(10) 0.7534(3) 0.6067(10) 0.100(4) Uani 1 1 d . . .
H61 H -0.1000 0.7729 0.6502 0.120 Uiso 1 1 calc R . .
C62 C -0.1496(9) 0.7455(3) 0.5183(10) 0.099(3) Uani 1 1 d . . .
H62 H -0.2145 0.7596 0.5016 0.118 Uiso 1 1 calc R . .
C63 C -0.1244(7) 0.7164(3) 0.4514(7) 0.073(3) Uani 1 1 d . . .
H63 H -0.1724 0.7114 0.3905 0.088 Uiso 1 1 calc R . .
C64 C -0.0264(6) 0.6946(2) 0.4756(6) 0.054(2) Uani 1 1 d . . .

loop_
_atom_site_aniso_label
_atom_site_aniso_U_11
_atom_site_aniso_U_22
_atom_site_aniso_U_33
_atom_site_aniso_U_23
_atom_site_aniso_U_13
_atom_site_aniso_U_12
Pt1 0.03881(15) 0.04133(18) 0.05455(18) 0.00134(14) 0.00332(11) 0.00417(12)
Pt2 0.04638(17) 0.0493(2) 0.05454(19) 0.00677(15) 0.01007(13) -0.00008(13)
Br1 0.0602(5) 0.0493(5) 0.0779(6) -0.0105(4) -0.0029(4) 0.0036(4)
Br4 0.0636(6) 0.0828(7) 0.0888(7) 0.0100(5) -0.0158(4) 0.0015(5)
N1 0.042(3) 0.044(4) 0.067(4) -0.001(3) 0.012(3) 0.004(3)
N2 0.041(3) 0.040(4) 0.067(4) 0.001(3) -0.003(3) 0.008(3)
N3 0.044(3) 0.042(4) 0.052(4) -0.001(3) 0.010(3) 0.003(3)
N4 0.054(4) 0.063(5) 0.045(4) -0.001(3) 0.007(3) -0.002(3)
N5 0.047(4) 0.060(5) 0.061(4) 0.004(4) 0.001(3) -0.010(3)
N6 0.063(4) 0.048(4) 0.055(4) 0.009(3) 0.014(3) -0.009(3)
C1 0.044(4) 0.044(5) 0.052(4) -0.003(4) 0.006(3) -0.003(3)
C2 0.036(4) 0.064(6) 0.060(5) -0.012(4) -0.003(3) 0.006(4)
C3 0.059(6) 0.102(8) 0.075(6) -0.019(6) 0.008(4) 0.001(5)
C4 0.047(5) 0.124(11) 0.093(7) -0.034(7) -0.001(5) 0.034(6)
C5 0.077(7) 0.110(10) 0.073(7) -0.007(6) -0.010(5) 0.029(6)
C6 0.066(6) 0.071(7) 0.078(6) -0.009(5) -0.010(4) 0.024(5)
C7 0.050(5) 0.060(6) 0.057(5) -0.009(4) -0.004(4) 0.010(4)
C8 0.063(5) 0.040(5) 0.081(6) -0.008(4) 0.019(4) -0.006(4)
C9 0.047(4) 0.055(5) 0.073(6) 0.007(4) 0.020(4) 0.009(4)
C10 0.076(6) 0.091(8) 0.086(7) -0.011(6) 0.029(5) -0.014(5)
C11 0.071(7) 0.136(11) 0.103(9) -0.036(8) 0.013(6) -0.018(6)
C12 0.092(8) 0.136(12) 0.068(7) -0.002(7) 0.017(6) 0.016(7)
C13 0.110(9) 0.085(8) 0.097(8) 0.030(7) 0.044(7) 0.007(6)
C14 0.073(6) 0.074(7) 0.090(7) 0.005(5) 0.023(5) -0.014(5)
C15 0.066(5) 0.044(5) 0.082(6) 0.014(4) 0.007(4) -0.002(4)
C16 0.050(5) 0.056(6) 0.065(5) -0.006(4) 0.007(4) 0.009(4)
C17 0.066(6) 0.083(8) 0.081(7) 0.002(6) 0.010(5) 0.000(5)
C18 0.109(9) 0.151(13) 0.076(8) 0.012(8) 0.033(7) 0.008(8)
C19 0.107(10) 0.221(19) 0.065(8) -0.021(10) 0.022(7) 0.016(10)
C20 0.073(7) 0.171(14) 0.092(9) -0.053(9) 0.008(6) -0.002(7)
C21 0.070(6) 0.080(7) 0.082(7) -0.020(6) 0.006(5) -0.003(5)
C22 0.042(4) 0.061(6) 0.074(5) -0.013(4) 0.000(4) -0.001(4)
C23 0.064(6) 0.072(7) 0.072(6) -0.008(5) 0.001(4) -0.006(5)
C24 0.091(7) 0.058(7) 0.089(7) -0.023(5) 0.014(5) -0.005(5)
C25 0.065(6) 0.060(6) 0.075(6) -0.022(5) 0.009(4) 0.004(4)
C26 0.043(4) 0.044(5) 0.059(5) -0.002(4) 0.009(3) 0.000(3)
C27 0.045(4) 0.053(5) 0.051(4) 0.002(4) 0.015(3) 0.013(3)
C28 0.051(5) 0.062(6) 0.098(7) -0.009(5) 0.019(4) 0.003(4)
C29 0.042(5) 0.085(7) 0.091(7) -0.001(6) 0.007(4) 0.025(4)
C30 0.037(4) 0.083(7) 0.081(6) -0.004(5) 0.002(4) 0.003(4)
C31 0.044(4) 0.062(6) 0.066(5) -0.003(4) 0.006(4) 0.001(4)
C32 0.039(4) 0.052(5) 0.045(4) 0.005(3) 0.013(3) 0.010(3)
C33 0.042(4) 0.066(6) 0.048(4) 0.009(4) 0.001(3) -0.008(4)
C34 0.053(5) 0.059(6) 0.053(5) -0.004(4) -0.001(4) -0.001(4)
C35 0.047(5) 0.101(8) 0.069(6) -0.034(5) 0.003(4) 0.008(5)
C36 0.072(7) 0.107(11) 0.112(9) -0.047(8) -0.002(6) 0.014(6)
C37 0.077(7) 0.074(8) 0.127(10) -0.032(7) -0.018(6) 0.011(6)
C38 0.077(6) 0.066(7) 0.097(7) -0.020(6) -0.005(5) -0.002(5)
C39 0.050(5) 0.059(6) 0.062(5) -0.011(5) -0.006(4) -0.001(4)
C40 0.069(5) 0.059(6) 0.065(5) 0.019(4) 0.022(4) 0.000(4)
C41 0.060(5) 0.073(7) 0.057(5) 0.005(5) 0.020(4) -0.010(4)
C42 0.105(8) 0.076(8) 0.084(7) -0.015(6) 0.007(6) 0.009(6)
C43 0.167(13) 0.083(10) 0.103(9) -0.033(7) 0.018(9) -0.027(9)
C44 0.090(9) 0.146(14) 0.098(9) -0.027(9) 0.005(7) -0.030(8)
C45 0.071(7) 0.149(13) 0.097(8) -0.035(8) 0.004(6) 0.011(7)
C46 0.064(6) 0.094(8) 0.105(8) -0.027(6) 0.017(5) -0.009(5)
C47 0.062(5) 0.062(6) 0.075(6) 0.020(5) 0.005(4) -0.015(4)
C48 0.060(5) 0.058(6) 0.055(5) 0.010(4) 0.004(4) -0.016(4)
C49 0.067(6) 0.085(8) 0.068(6) 0.005(5) 0.010(5) -0.012(5)
C50 0.118(9) 0.074(8) 0.095(8) -0.001(6) 0.028(7) -0.010(6)
C51 0.111(9) 0.092(9) 0.079(7) 0.008(7) -0.004(7) -0.027(7)
C52 0.070(7) 0.100(9) 0.087(8) 0.023(6) -0.005(6) -0.012(5)
C53 0.066(6) 0.074(7) 0.070(6) 0.017(5) 0.008(4) 0.002(4)
C54 0.074(6) 0.060(6) 0.071(6) 0.012(5) 0.014(5) 0.001(5)
C55 0.068(6) 0.087(8) 0.081(7) 0.010(6) 0.000(5) 0.003(5)
C56 0.077(7) 0.102(9) 0.080(7) 0.026(6) -0.003(5) -0.025(6)
C57 0.088(7) 0.091(8) 0.052(5) -0.001(5) 0.014(5) -0.038(6)
C58 0.071(6) 0.059(6) 0.050(5) -0.004(4) 0.020(4) -0.017(4)
C59 0.083(6) 0.050(6) 0.069(6) -0.009(4) 0.035(5) -0.013(4)
C60 0.088(7) 0.070(7) 0.095(7) -0.017(6) 0.031(6) -0.011(5)
C61 0.128(10) 0.059(7) 0.133(10) -0.022(7) 0.077(8) -0.003(7)
C62 0.099(8) 0.069(8) 0.140(10) 0.020(8) 0.057(8) 0.020(6)
C63 0.081(6) 0.054(6) 0.093(7) 0.011(5) 0.037(5) 0.020(5)
C64 0.068(5) 0.049(5) 0.051(5) 0.015(4) 0.023(4) 0.002(4)

loop_
_atom_type_symbol
_atom_type_description
_atom_type_scat_dispersion_real
_atom_type_scat_dispersion_imag
_atom_type_scat_source
C C 0.0033 0.0016 'International Tables Vol C Tables 4.2.6.8 and 6.1.1.4'
H H 0.0000 0.0000 'International Tables Vol C Tables 4.2.6.8 and 6.1.1.4'
N N 0.0061 0.0033 'International Tables Vol C Tables 4.2.6.8 and 6.1.1.4'
Br Br -0.2901 2.4595 'International Tables Vol C Tables 4.2.6.8 and 6.1.1.4'
Pt Pt -1.7033 8.3905 'International Tables Vol C Tables 4.2.6.8 and 6.1.1.4'

loop_
_geom_angle_atom_site_label_1
_geom_angle_atom_site_label_2
_geom_angle_atom_site_label_3
_geom_angle
_geom_angle_site_symmetry_1
_geom_angle_site_symmetry_3
_geom_angle_publ_flag
N3 Pt1 C32 80.7(3) . . ?
N3 Pt1 C1 98.1(2) . . ?
C32 Pt1 C1 178.2(3) . . ?
N3 Pt1 Br1 173.60(16) . . ?
C32 Pt1 Br1 94.2(2) . . ?
C1 Pt1 Br1 86.86(19) . . ?
N6 Pt2 C64 80.0(3) . . ?
N6 Pt2 C33 96.2(3) . . ?
C64 Pt2 C33 175.9(3) . . ?
N6 Pt2 Br4 175.41(19) . . ?
C64 Pt2 Br4 95.7(2) . . ?
C33 Pt2 Br4 88.03(19) . . ?
C1 N1 C2 110.3(7) . . ?
C1 N1 C8 126.2(6) . . ?
C2 N1 C8 123.4(6) . . ?
C1 N2 C7 108.9(6) . . ?
C1 N2 C15 125.5(6) . . ?
C7 N2 C15 125.6(6) . . ?
C22 N3 C26 119.2(6) . . ?
C22 N3 Pt1 125.3(5) . . ?
C26 N3 Pt1 115.4(5) . . ?
C33 N4 C34 112.1(7) . . ?
C33 N4 C40 123.4(7) . . ?
C34 N4 C40 124.4(6) . . ?
C33 N5 C39 111.9(6) . . ?
C33 N5 C47 122.5(7) . . ?
C39 N5 C47 125.0(7) . . ?
C58 N6 C54 118.5(7) . . ?
C58 N6 Pt2 117.3(5) . . ?
C54 N6 Pt2 124.0(6) . . ?
N2 C1 N1 106.8(6) . . ?
N2 C1 Pt1 127.4(5) . . ?
N1 C1 Pt1 125.5(5) . . ?
C7 C2 C3 121.2(8) . . ?
C7 C2 N1 105.8(6) . . ?
C3 C2 N1 132.9(8) . . ?
C2 C3 C4 116.6(10) . . ?
C2 C3 H3 121.7 . . ?
C4 C3 H3 121.7 . . ?
C5 C4 C3 121.1(9) . . ?
C5 C4 H4 119.5 . . ?
C3 C4 H4 119.5 . . ?
C6 C5 C4 123.4(10) . . ?
C6 C5 H5 118.3 . . ?
C4 C5 H5 118.3 . . ?
C5 C6 C7 114.7(9) . . ?
C5 C6 H6 122.6 . . ?
C7 C6 H6 122.6 . . ?
C2 C7 N2 108.1(7) . . ?
C2 C7 C6 123.0(8) . . ?
N2 C7 C6 128.9(8) . . ?
N1 C8 C9 115.1(6) . . ?
N1 C8 H8A 108.5 . . ?
C9 C8 H8A 108.5 . . ?
N1 C8 H8B 108.5 . . ?
C9 C8 H8B 108.5 . . ?
H8A C8 H8B 107.5 . . ?
C10 C9 C14 117.7(8) . . ?
C10 C9 C8 122.0(7) . . ?
C14 C9 C8 120.2(8) . . ?
C9 C10 C11 121.4(9) . . ?
C9 C10 H10 119.3 . . ?
C11 C10 H10 119.3 . . ?
C12 C11 C10 119.7(10) . . ?
C12 C11 H11 120.2 . . ?
C10 C11 H11 120.2 . . ?
C13 C12 C11 120.6(10) . . ?
C13 C12 H12 119.7 . . ?
C11 C12 H12 119.7 . . ?
C12 C13 C14 120.2(10) . . ?
C12 C13 H13 119.9 . . ?
C14 C13 H13 119.9 . . ?
C9 C14 C13 120.3(9) . . ?
C9 C14 H14 119.8 . . ?
C13 C14 H14 119.8 . . ?
N2 C15 C16 114.9(7) . . ?
N2 C15 H15A 108.5 . . ?
C16 C15 H15A 108.5 . . ?
N2 C15 H15B 108.5 . . ?
C16 C15 H15B 108.5 . . ?
H15A C15 H15B 107.5 . . ?
C21 C16 C17 118.6(8) . . ?
C21 C16 C15 122.8(8) . . ?
C17 C16 C15 118.5(8) . . ?
C18 C17 C16 121.4(10) . . ?
C18 C17 H17 119.3 . . ?
C16 C17 H17 119.3 . . ?
C17 C18 C19 119.5(12) . . ?
C17 C18 H18 120.3 . . ?
C19 C18 H18 120.3 . . ?
C20 C19 C18 119.0(12) . . ?
C20 C19 H19 120.5 . . ?
C18 C19 H19 120.5 . . ?
C19 C20 C21 122.2(12) . . ?
C19 C20 H20 118.9 . . ?
C21 C20 H20 118.9 . . ?
C16 C21 C20 119.4(10) . . ?
C16 C21 H21 120.3 . . ?
C20 C21 H21 120.3 . . ?
N3 C22 C23 122.9(7) . . ?
N3 C22 H22 118.6 . . ?
C23 C22 H22 118.6 . . ?
C24 C23 C22 118.4(8) . . ?
C24 C23 H23 120.8 . . ?
C22 C23 H23 120.8 . . ?
C23 C24 C25 119.8(9) . . ?
C23 C24 H24 120.1 . . ?
C25 C24 H24 120.1 . . ?
C24 C25 C26 119.8(8) . . ?
C24 C25 H25 120.1 . . ?
C26 C25 H25 120.1 . . ?
N3 C26 C25 119.7(7) . . ?
N3 C26 C27 114.3(7) . . ?
C25 C26 C27 126.0(7) . . ?
C32 C27 C28 121.6(7) . . ?
C32 C27 C26 115.8(6) . . ?
C28 C27 C26 122.6(7) . . ?
C29 C28 C27 118.7(8) . . ?
C29 C28 H28 120.6 . . ?
C27 C28 H28 120.6 . . ?
C30 C29 C28 120.9(7) . . ?
C30 C29 H29 119.6 . . ?
C28 C29 H29 119.6 . . ?
C29 C30 C31 121.3(8) . . ?
C29 C30 H30 119.3 . . ?
C31 C30 H30 119.3 . . ?
C30 C31 C32 120.0(8) . . ?
C30 C31 H31 120.0 . . ?
C32 C31 H31 120.0 . . ?
C27 C32 C31 117.4(6) . . ?
C27 C32 Pt1 113.5(5) . . ?
C31 C32 Pt1 129.1(6) . . ?
N4 C33 N5 104.8(7) . . ?
N4 C33 Pt2 128.8(6) . . ?
N5 C33 Pt2 126.3(5) . . ?
C39 C34 C35 122.2(9) . . ?
C39 C34 N4 105.3(7) . . ?
C35 C34 N4 132.6(8) . . ?
C36 C35 C34 114.9(10) . . ?
C36 C35 H35 122.6 . . ?
C34 C35 H35 122.6 . . ?
C37 C36 C35 123.7(10) . . ?
C37 C36 H36 118.2 . . ?
C35 C36 H36 118.2 . . ?
C36 C37 C38 121.1(11) . . ?
C36 C37 H37 119.4 . . ?
C38 C37 H37 119.4 . . ?
C39 C38 C37 116.2(10) . . ?
C39 C38 H38 121.9 . . ?
C37 C38 H38 121.9 . . ?
C38 C39 C34 122.0(8) . . ?
C38 C39 N5 132.2(9) . . ?
C34 C39 N5 105.8(7) . . ?
N4 C40 C41 113.7(6) . . ?
N4 C40 H40A 108.8 . . ?
C41 C40 H40A 108.8 . . ?
N4 C40 H40B 108.8 . . ?
C41 C40 H40B 108.8 . . ?
H40A C40 H40B 107.7 . . ?
C42 C41 C46 119.0(9) . . ?
C42 C41 C40 119.5(9) . . ?
C46 C41 C40 121.5(9) . . ?
C41 C42 C43 121.3(11) . . ?
C41 C42 H42 119.4 . . ?
C43 C42 H42 119.4 . . ?
C44 C43 C42 118.4(12) . . ?
C44 C43 H43 120.8 . . ?
C42 C43 H43 120.8 . . ?
C45 C44 C43 120.5(12) . . ?
C45 C44 H44 119.8 . . ?
C43 C44 H44 119.7 . . ?
C44 C45 C46 119.9(11) . . ?
C44 C45 H45 120.0 . . ?
C46 C45 H45 120.0 . . ?
C41 C46 C45 120.8(11) . . ?
C41 C46 H46 119.6 . . ?
C45 C46 H46 119.6 . . ?
N5 C47 C48 112.5(6) . . ?
N5 C47 H47A 109.1 . . ?
C48 C47 H47A 109.1 . . ?
N5 C47 H47B 109.1 . . ?
C48 C47 H47B 109.1 . . ?
H47A C47 H47B 107.8 . . ?
C49 C48 C53 119.0(8) . . ?
C49 C48 C47 120.9(8) . . ?
C53 C48 C47 120.1(8) . . ?
C48 C49 C50 119.6(9) . . ?
C48 C49 H49 120.2 . . ?
C50 C49 H49 120.2 . . ?
C51 C50 C49 120.0(10) . . ?
C51 C50 H50 120.0 . . ?
C49 C50 H50 120.0 . . ?
C50 C51 C52 119.6(10) . . ?
C50 C51 H51 120.2 . . ?
C52 C51 H51 120.2 . . ?
C53 C52 C51 121.6(10) . . ?
C53 C52 H52 119.2 . . ?
C51 C52 H52 119.2 . . ?
C52 C53 C48 120.2(9) . . ?
C52 C53 H53 119.9 . . ?
C48 C53 H53 119.9 . . ?
C55 C54 N6 122.2(9) . . ?
C55 C54 H54 118.9 . . ?
N6 C54 H54 118.9 . . ?
C56 C55 C54 119.2(9) . . ?
C56 C55 H55 120.4 . . ?
C54 C55 H55 120.4 . . ?
C55 C56 C57 120.0(9) . . ?
C55 C56 H56 120.0 . . ?
C57 C56 H56 120.0 . . ?
C58 C57 C56 118.7(9) . . ?
C58 C57 H57 120.7 . . ?
C56 C57 H57 120.7 . . ?
N6 C58 C57 121.5(8) . . ?
N6 C58 C59 113.4(7) . . ?
C57 C58 C59 125.1(8) . . ?
C64 C59 C60 121.5(9) . . ?
C64 C59 C58 114.8(7) . . ?
C60 C59 C58 123.7(9) . . ?
C61 C60 C59 119.4(10) . . ?
C61 C60 H60 120.3 . . ?
C59 C60 H60 120.3 . . ?
C62 C61 C60 121.1(10) . . ?
C62 C61 H61 119.4 . . ?
C60 C61 H61 119.4 . . ?
C61 C62 C63 121.0(11) . . ?
C61 C62 H62 119.5 . . ?
C63 C62 H62 119.5 . . ?
C62 C63 C64 120.4(10) . . ?
C62 C63 H63 119.8 . . ?
C64 C63 H63 119.8 . . ?
C59 C64 C63 116.6(8) . . ?
C59 C64 Pt2 114.4(6) . . ?
C63 C64 Pt2 129.0(7) . . ?

loop_
_geom_bond_atom_site_label_1
_geom_bond_atom_site_label_2
_geom_bond_distance
_geom_bond_site_symmetry_2
_geom_bond_publ_flag
Pt1 N3 2.022(6) . ?
Pt1 C32 2.037(6) . ?
Pt1 C1 2.053(7) . ?
Pt1 Br1 2.4431(9) . ?
Pt2 N6 2.024(6) . ?
Pt2 C64 2.025(8) . ?
Pt2 C33 2.035(8) . ?
Pt2 Br4 2.4366(9) . ?
N1 C1 1.377(8) . ?
N1 C2 1.391(9) . ?
N1 C8 1.444(9) . ?
N2 C1 1.344(9) . ?
N2 C7 1.411(8) . ?
N2 C15 1.437(9) . ?
N3 C22 1.334(8) . ?
N3 C26 1.379(8) . ?
N4 C33 1.346(8) . ?
N4 C34 1.402(10) . ?
N4 C40 1.470(9) . ?
N5 C33 1.351(9) . ?
N5 C39 1.396(9) . ?
N5 C47 1.487(9) . ?
N6 C58 1.341(9) . ?
N6 C54 1.367(10) . ?
C2 C7 1.367(11) . ?
C2 C3 1.384(10) . ?
C3 C4 1.396(13) . ?
C3 H3 0.9300 . ?
C4 C5 1.380(14) . ?
C4 H4 0.9300 . ?
C5 C6 1.366(12) . ?
C5 H5 0.9300 . ?
C6 C7 1.412(11) . ?
C6 H6 0.9300 . ?
C8 C9 1.498(11) . ?
C8 H8A 0.9700 . ?
C8 H8B 0.9700 . ?
C9 C10 1.377(11) . ?
C9 C14 1.377(11) . ?
C10 C11 1.380(12) . ?
C10 H10 0.9300 . ?
C11 C12 1.357(14) . ?
C11 H11 0.9300 . ?
C12 C13 1.340(14) . ?
C12 H12 0.9300 . ?
C13 C14 1.398(12) . ?
C13 H13 0.9300 . ?
C14 H14 0.9300 . ?
C15 C16 1.504(10) . ?
C15 H15A 0.9700 . ?
C15 H15B 0.9700 . ?
C16 C21 1.360(11) . ?
C16 C17 1.398(11) . ?
C17 C18 1.372(13) . ?
C17 H17 0.9300 . ?
C18 C19 1.382(16) . ?
C18 H18 0.9300 . ?
C19 C20 1.354(17) . ?
C19 H19 0.9300 . ?
C20 C21 1.390(13) . ?
C20 H20 0.9300 . ?
C21 H21 0.9300 . ?
C22 C23 1.396(11) . ?
C22 H22 0.9300 . ?
C23 C24 1.375(12) . ?
C23 H23 0.9300 . ?
C24 C25 1.384(10) . ?
C24 H24 0.9300 . ?
C25 C26 1.404(10) . ?
C25 H25 0.9300 . ?
C26 C27 1.454(9) . ?
C27 C32 1.394(10) . ?
C27 C28 1.409(10) . ?
C28 C29 1.368(11) . ?
C28 H28 0.9300 . ?
C29 C30 1.350(11) . ?
C29 H29 0.9300 . ?
C30 C31 1.395(10) . ?
C30 H30 0.9300 . ?
C31 C32 1.399(10) . ?
C31 H31 0.9300 . ?
C34 C39 1.387(11) . ?
C34 C35 1.393(10) . ?
C35 C36 1.379(13) . ?
C35 H35 0.9300 . ?
C36 C37 1.367(14) . ?
C36 H36 0.9300 . ?
C37 C38 1.401(13) . ?
C37 H37 0.9300 . ?
C38 C39 1.372(11) . ?
C38 H38 0.9300 . ?
C40 C41 1.509(11) . ?
C40 H40A 0.9700 . ?
C40 H40B 0.9700 . ?
C41 C42 1.342(12) . ?
C41 C46 1.361(12) . ?
C42 C43 1.394(14) . ?
C42 H42 0.9300 . ?
C43 C44 1.369(15) . ?
C43 H43 0.9300 . ?
C44 C45 1.344(16) . ?
C44 H44 0.9300 . ?
C45 C46 1.376(13) . ?
C45 H45 0.9300 . ?
C46 H46 0.9300 . ?
C47 C48 1.506(10) . ?
C47 H47A 0.9700 . ?
C47 H47B 0.9700 . ?
C48 C49 1.383(11) . ?
C48 C53 1.393(10) . ?
C49 C50 1.403(12) . ?
C49 H49 0.9300 . ?
C50 C51 1.359(14) . ?
C50 H50 0.9300 . ?
C51 C52 1.373(14) . ?
C51 H51 0.9300 . ?
C52 C53 1.344(12) . ?
C52 H52 0.9300 . ?
C53 H53 0.9300 . ?
C54 C55 1.362(11) . ?
C54 H54 0.9300 . ?
C55 C56 1.353(13) . ?
C55 H55 0.9300 . ?
C56 C57 1.396(13) . ?
C56 H56 0.9300 . ?
C57 C58 1.379(11) . ?
C57 H57 0.9300 . ?
C58 C59 1.485(11) . ?
C59 C64 1.394(11) . ?
C59 C60 1.412(11) . ?
C60 C61 1.352(13) . ?
C60 H60 0.9300 . ?
C61 C62 1.346(14) . ?
C61 H61 0.9300 . ?
C62 C63 1.393(13) . ?
C62 H62 0.9300 . ?
C63 C64 1.413(10) . ?
C63 H63 0.9300 . ?
